data_4318156
loop_
_publ_author_name
'Philip G. Jessop'
'Marilyn M. Olmstead'
'Christopher D. Ablan'
'Megan Grabenauer'
'Daniel Sheppard'
'Charles A. Eckert'
'Charles L. Liotta'

_publ_section_title
;
 Carbon Dioxide as a Solubility "Switch" for the Reversible Dissolution of
 Highly Fluorinated Complexes and Reagents in Organic Solvents:
 Application to Crystallization
;
_journal_name_full 'Inorganic Chemistry'
_journal_page_first 3463
_journal_page_last 3468
_journal_paper_doi 10.1021/ic020057h
_journal_volume 41
_journal_year 2002
_chemical_formula_sum 'C44 H16 F76 O12 Rh2'
_chemical_formula_weight 2386.39
_chemical_name_common {(MeOH)2Rh2(OAc(CF2)9F)4}.2MeOH
_chemical_name_systematic
;
  ?
;
_space_group_IT_number 2
_symmetry_cell_setting triclinic
_symmetry_space_group_name_Hall '-P 1'
_symmetry_space_group_name_H-M 'P -1'
_atom_sites_solution_hydrogens geom
_atom_sites_solution_primary direct
_atom_sites_solution_secondary difmap
_audit_creation_method SHELXL-97
_cell_angle_alpha 90.917(4)
_cell_angle_beta 95.208(4)
_cell_angle_gamma 107.581(4)
_cell_formula_units_Z 1
_cell_length_a 9.665(3)
_cell_length_b 13.903(4)
_cell_length_c 14.195(4)
_cell_measurement_reflns_used 410
_cell_measurement_temperature 91(2)
_cell_measurement_theta_max 24.2
_cell_measurement_theta_min 2.2
_cell_volume 1808.9(9)
_computing_cell_refinement 'SMART (Bruker, 2001)'
_computing_data_collection 'SMART (Bruker, 2001)'
_computing_data_reduction 'SAINT (Bruker, 2001)'
_computing_molecular_graphics 'SHELXTL 5.1 (Sheldrick, 1994)'
_computing_publication_material 'SHELXL-97 (Sheldrick, 1997)'
_computing_structure_refinement 'SHELXL-97 (Sheldrick, 1997)'
_computing_structure_solution 'SHELXS-97 (Sheldrick, 1990)'
_diffrn_ambient_temperature 91(2)
_diffrn_detector_area_resol_mean 8.3
_diffrn_measured_fraction_theta_full 0.989
_diffrn_measured_fraction_theta_max 0.989
_diffrn_measurement_device_type 'Bruker SMART 1000'
_diffrn_measurement_method \w
_diffrn_radiation_monochromator graphite
_diffrn_radiation_source 'normal-focus sealed tube'
_diffrn_radiation_type MoK\a
_diffrn_radiation_wavelength 0.71073
_diffrn_reflns_av_R_equivalents 0.095
_diffrn_reflns_av_sigmaI/netI 0.162
_diffrn_reflns_limit_h_max 11
_diffrn_reflns_limit_h_min -11
_diffrn_reflns_limit_k_max 16
_diffrn_reflns_limit_k_min -16
_diffrn_reflns_limit_l_max 17
_diffrn_reflns_limit_l_min -17
_diffrn_reflns_number 13954
_diffrn_reflns_theta_full 25.37
_diffrn_reflns_theta_max 25.37
_diffrn_reflns_theta_min 1.44
_diffrn_standards_number 0
_exptl_absorpt_coefficient_mu 0.708
_exptl_absorpt_correction_T_max 0.959
_exptl_absorpt_correction_T_min 0.822
_exptl_absorpt_correction_type none
_exptl_crystal_colour violet
_exptl_crystal_density_diffrn 2.184
_exptl_crystal_density_method 'not measured'
_exptl_crystal_description needle
_exptl_crystal_F_000 1150
_exptl_crystal_size_max 0.29
_exptl_crystal_size_mid 0.11
_exptl_crystal_size_min 0.06
_refine_diff_density_max 1.890
_refine_diff_density_min -1.519
_refine_diff_density_rms 0.286
_refine_ls_extinction_coef 0.025(4)
_refine_ls_extinction_expression Fc^*^=kFc[1+0.001xFc^2^\l^3^/sin(2\q)]^-1/4^
_refine_ls_extinction_method SHELXL
_refine_ls_goodness_of_fit_ref 1.096
_refine_ls_hydrogen_treatment mixed
_refine_ls_matrix_type full
_refine_ls_number_parameters 460
_refine_ls_number_reflns 6585
_refine_ls_number_restraints 102
_refine_ls_restrained_S_all 1.091
_refine_ls_R_factor_all 0.2150
_refine_ls_R_factor_gt 0.1574
_refine_ls_shift/su_max 0.021
_refine_ls_shift/su_mean 0.001
_refine_ls_structure_factor_coef Fsqd
_refine_ls_weighting_details 'calc w=1/[\s^2^(Fo^2^)+(0.1722P)^2^+105.3087P] where P=(Fo^2^+2Fc^2^)/3'
_refine_ls_weighting_scheme calc
_refine_ls_wR_factor_gt 0.4379
_refine_ls_wR_factor_ref 0.4641
_reflns_number_gt 3769
_reflns_number_total 6585
_reflns_threshold_expression I>2\s(I)
_cod_data_source_file ic020057h_2.cif
_cod_data_source_block mn1192
_cod_original_cell_volume 1808.9(8)
_cod_database_code 4318156

loop_
_symmetry_equiv_pos_as_xyz
'x, y, z'
'-x, -y, -z'

loop_
_atom_site_label
_atom_site_type_symbol
_atom_site_fract_x
_atom_site_fract_y
_atom_site_fract_z
_atom_site_U_iso_or_equiv
_atom_site_adp_type
_atom_site_occupancy
_atom_site_symmetry_multiplicity
_atom_site_calc_flag
_atom_site_refinement_flags
_atom_site_disorder_assembly
_atom_site_disorder_group
Rh1 Rh 0.39290(17) 0.50013(12) 1.03687(13) 0.0265(6) Uani 1 1 d . . .
O1 O 0.3955(14) 0.3683(9) 1.0943(9) 0.023(3) Uiso 1 1 d . . .
O2 O 0.4002(15) 0.6350(10) 0.9752(10) 0.031(3) Uiso 1 1 d . . .
O3 O 0.5292(14) 0.5778(10) 1.1499(10) 0.027(3) Uiso 1 1 d . . .
O4 O 0.2695(15) 0.4261(10) 0.9186(10) 0.030(3) Uiso 1 1 d . . .
O5 O 0.1931(17) 0.4907(12) 1.1049(11) 0.039(4) Uiso 1 1 d D . .
H5 H 0.117(16) 0.527(13) 1.106(15) 0.030 Uiso 1 1 d D . .
C21 C 0.193(4) 0.472(3) 1.208(2) 0.073(9) Uiso 1 1 d . . .
H21A H 0.1300 0.4056 1.2167 0.087 Uiso 1 1 calc R . .
H21B H 0.1586 0.5211 1.2390 0.087 Uiso 1 1 calc R . .
H21C H 0.2903 0.4780 1.2344 0.087 Uiso 1 1 calc R . .
O6 O 0.044(2) 0.6216(13) 1.0699(13) 0.052(4) Uiso 1 1 d . . .
C22 C 0.082(3) 0.708(2) 1.016(2) 0.063(8) Uiso 1 1 d . . .
H22A H 0.0489 0.6899 0.9502 0.075 Uiso 1 1 calc R . .
H22B H 0.1865 0.7380 1.0223 0.075 Uiso 1 1 calc R . .
H22C H 0.0379 0.7566 1.0376 0.075 Uiso 1 1 calc R . .
F1A F 0.479(2) 0.2402(16) 1.2130(16) 0.027(5) Uiso 0.50 1 d P A 1
F2A F 0.614(3) 0.2072(18) 1.1078(19) 0.032(5) Uiso 0.50 1 d P A 1
F3A F 0.233(3) 0.156(2) 1.1106(19) 0.044(6) Uiso 0.50 1 d PD A 1
F4A F 0.372(3) 0.0559(16) 1.1242(17) 0.032(5) Uiso 0.50 1 d PD A 1
F5A F 0.450(3) 0.1021(18) 0.9448(18) 0.038(6) Uiso 0.50 1 d PD A 1
F6A F 0.319(5) 0.208(3) 0.939(3) 0.060(15) Uiso 0.50 1 d PD A 1
F7A F 0.184(3) -0.044(2) 0.988(2) 0.048(7) Uiso 0.50 1 d PD A 1
F8A F 0.077(3) 0.064(2) 0.9415(19) 0.044(6) Uiso 0.50 1 d PD A 1
F9A F 0.291(3) -0.053(2) 0.826(2) 0.047(7) Uiso 0.50 1 d PD A 1
F10A F 0.249(3) 0.085(2) 0.779(2) 0.044(8) Uiso 0.50 1 d PD A 1
F11A F -0.026(3) 0.006(2) 0.764(2) 0.061(8) Uiso 0.50 1 d PD A 1
F12A F 0.016(4) -0.155(2) 0.820(2) 0.049(8) Uiso 0.50 1 d PD A 1
F13A F 0.091(3) -0.198(2) 0.705(2) 0.051(7) Uiso 0.50 1 d PD A 1
F14A F 0.151(3) -0.055(2) 0.634(2) 0.050(7) Uiso 0.50 1 d PD A 1
F15A F -0.202(3) -0.216(2) 0.6804(19) 0.036(7) Uiso 0.50 1 d PD A 1
F16A F -0.113(3) -0.070(2) 0.583(2) 0.057(8) Uiso 0.50 1 d PD A 1
F17A F -0.218(3) -0.234(3) 0.484(2) 0.062(9) Uiso 0.50 1 d PD A 1
F18A F 0.014(3) -0.194(2) 0.497(2) 0.067(9) Uiso 0.50 1 d PD A 1
F19A F -0.107(3) -0.318(2) 0.571(2) 0.077(10) Uiso 0.50 1 d PD A 1
F1B F 0.381(2) 0.2032(16) 1.1763(16) 0.029(5) Uiso 0.50 1 d P A 2
F2B F 0.617(3) 0.2294(18) 1.1611(19) 0.035(6) Uiso 0.50 1 d P A 2
F3B F 0.565(3) 0.151(2) 0.9864(19) 0.048(7) Uiso 0.50 1 d PD A 2
F4B F 0.432(3) 0.0531(15) 1.0853(17) 0.032(5) Uiso 0.50 1 d PD A 2
F5B F 0.200(3) 0.120(2) 1.023(2) 0.057(8) Uiso 0.50 1 d PD A 2
F6B F 0.339(3) 0.206(2) 0.920(2) 0.026(8) Uiso 0.50 1 d PD A 2
F7B F 0.391(3) 0.022(2) 0.865(2) 0.057(8) Uiso 0.50 1 d PD A 2
F8B F 0.221(3) -0.0576(18) 0.952(2) 0.041(6) Uiso 0.50 1 d PD A 2
F9B F 0.038(3) 0.043(2) 0.860(2) 0.050(7) Uiso 0.50 1 d PD A 2
F10B F 0.197(4) 0.094(2) 0.761(2) 0.048(8) Uiso 0.50 1 d PD A 2
F11B F -0.017(4) -0.127(3) 0.836(2) 0.057(9) Uiso 0.50 1 d PD A 2
F12B F 0.200(3) -0.105(2) 0.740(2) 0.047(7) Uiso 0.50 1 d PD A 2
F13B F -0.089(4) -0.014(3) 0.683(3) 0.080(11) Uiso 0.50 1 d PD A 2
F14B F 0.083(3) -0.028(2) 0.607(2) 0.056(8) Uiso 0.50 1 d PD A 2
F15B F -0.031(3) -0.244(2) 0.636(2) 0.056(8) Uiso 0.50 1 d PD A 2
F16B F -0.216(3) -0.181(3) 0.673(2) 0.045(8) Uiso 0.50 1 d PD A 2
F17B F -0.259(3) -0.2677(19) 0.502(3) 0.072(11) Uiso 0.50 1 d PD A 2
F18B F -0.065(3) -0.160(2) 0.466(2) 0.058(8) Uiso 0.50 1 d PD A 2
F19B F -0.239(3) -0.111(2) 0.510(3) 0.073(10) Uiso 0.50 1 d PD A 2
C1 C 0.4950(19) 0.3316(13) 1.0736(13) 0.021(4) Uiso 1 1 d . . .
C2 C 0.485(2) 0.2267(14) 1.1166(14) 0.030(4) Uiso 1 1 d D . .
C3A C 0.351(2) 0.1369(17) 1.0820(19) 0.030(9) Uiso 0.50 1 d PD A 1
C4A C 0.331(3) 0.121(3) 0.973(2) 0.032(18) Uiso 0.50 1 d PD A 1
C5A C 0.196(3) 0.035(2) 0.931(2) 0.043(11) Uiso 0.50 1 d PD A 1
C6A C 0.197(3) 0.001(2) 0.828(2) 0.037(10) Uiso 0.50 1 d PD A 1
C7A C 0.047(4) -0.062(2) 0.781(2) 0.046(12) Uiso 0.50 1 d PD A 1
C8A C 0.051(3) -0.115(2) 0.686(2) 0.037(10) Uiso 0.50 1 d PD A 1
C9A C -0.101(4) -0.152(2) 0.630(2) 0.06(2) Uiso 0.50 1 d PD A 1
C10A C -0.101(3) -0.224(2) 0.547(2) 0.061(15) Uiso 0.50 1 d PD A 1
C3B C 0.451(3) 0.1396(16) 1.0387(17) 0.023(8) Uiso 0.50 1 d PD A 2
C4B C 0.311(3) 0.122(2) 0.970(2) 0.030(18) Uiso 0.50 1 d PD A 2
C5B C 0.270(3) 0.027(2) 0.903(2) 0.035(10) Uiso 0.50 1 d PD A 2
C6B C 0.148(3) 0.021(2) 0.822(2) 0.032(9) Uiso 0.50 1 d PD A 2
C7B C 0.081(3) -0.084(3) 0.771(2) 0.055(14) Uiso 0.50 1 d PD A 2
C8B C 0.001(4) -0.072(3) 0.675(2) 0.055(14) Uiso 0.50 1 d PD A 2
C9B C -0.097(3) -0.171(3) 0.627(2) 0.037(14) Uiso 0.50 1 d PD A 2
C10B C -0.169(4) -0.178(3) 0.525(2) 0.041(11) Uiso 0.50 1 d PD A 2
F20 F 0.3128(13) 0.3007(9) 0.7133(9) 0.036(3) Uiso 1 1 d D . .
F21 F 0.1235(13) 0.2796(9) 0.7942(9) 0.038(3) Uiso 1 1 d D . .
F22 F 0.1058(14) 0.4620(10) 0.7461(10) 0.045(3) Uiso 1 1 d D . .
F23 F 0.0975(16) 0.3593(11) 0.6281(11) 0.058(4) Uiso 1 1 d D . .
F24A F 0.414(3) 0.544(2) 0.7161(18) 0.042(7) Uiso 0.50 1 d PD B 1
F25A F 0.334(3) 0.4513(19) 0.5798(16) 0.044(6) Uiso 0.50 1 d PD B 1
F26A F 0.238(3) 0.6519(19) 0.6730(19) 0.046(6) Uiso 0.50 1 d PD B 1
F27 F 0.1093(18) 0.5518(13) 0.5762(13) 0.071(5) Uiso 1 1 d D . .
F28 F 0.486(2) 0.6543(16) 0.5618(16) 0.092(6) Uiso 1 1 d D B .
F29A F 0.293(6) 0.590(4) 0.466(3) 0.124(17) Uiso 0.50 1 d PD B 1
F30A F 0.374(3) 0.800(2) 0.5678(19) 0.047(7) Uiso 0.50 1 d PD B 1
F31A F 0.152(3) 0.729(2) 0.501(2) 0.052(7) Uiso 0.50 1 d PD B 1
F32A F 0.463(3) 0.757(2) 0.387(2) 0.054(7) Uiso 0.50 1 d PD B 1
F33A F 0.225(3) 0.724(2) 0.334(2) 0.059(8) Uiso 0.50 1 d PD B 1
F34A F 0.263(3) 0.914(2) 0.436(2) 0.054(7) Uiso 0.50 1 d PD B 1
F35A F 0.494(3) 0.940(3) 0.433(3) 0.068(9) Uiso 0.50 1 d PD B 1
F36A F 0.448(4) 0.886(3) 0.238(2) 0.069(9) Uiso 0.50 1 d PD B 1
F37A F 0.220(4) 0.890(3) 0.242(3) 0.082(11) Uiso 0.50 1 d PD B 1
F38A F 0.405(5) 1.021(3) 0.286(3) 0.093(12) Uiso 0.50 1 d PD B 1
F24B F 0.370(3) 0.5697(18) 0.7290(16) 0.039(6) Uiso 0.50 1 d PD B 2
F25B F 0.423(2) 0.4729(19) 0.6374(19) 0.042(6) Uiso 0.50 1 d PD B 2
F26B F 0.258(3) 0.5015(17) 0.4939(16) 0.035(5) Uiso 0.50 1 d PD B 2
F29B F 0.353(3) 0.724(2) 0.6179(19) 0.050(7) Uiso 0.50 1 d PD B 2
F30B F 0.414(3) 0.6551(19) 0.4006(19) 0.044(6) Uiso 0.50 1 d PD B 2
F31B F 0.203(3) 0.6724(19) 0.4299(19) 0.042(6) Uiso 0.50 1 d PD B 2
F32B F 0.311(3) 0.860(2) 0.488(2) 0.059(8) Uiso 0.50 1 d PD B 2
F33B F 0.546(3) 0.851(2) 0.495(2) 0.060(8) Uiso 0.50 1 d PD B 2
F34B F 0.460(4) 0.960(2) 0.358(2) 0.064(8) Uiso 0.50 1 d PD B 2
F35B F 0.531(3) 0.837(2) 0.315(2) 0.063(8) Uiso 0.50 1 d PD B 2
F36B F 0.256(3) 0.723(2) 0.250(2) 0.055(7) Uiso 0.50 1 d PD B 2
F37B F 0.311(4) 0.875(3) 0.199(2) 0.073(10) Uiso 0.50 1 d PD B 2
F38B F 0.169(3) 0.833(2) 0.312(2) 0.065(9) Uiso 0.50 1 d PD B 2
C11 C 0.339(2) 0.4029(16) 0.8537(15) 0.033(5) Uiso 1 1 d . . .
C12 C 0.241(2) 0.3471(14) 0.7636(15) 0.038(5) Uiso 1 1 d D . .
C13 C 0.185(2) 0.4181(15) 0.6982(13) 0.036(5) Uiso 1 1 d D B .
C14 C 0.303(2) 0.4992(14) 0.6557(12) 0.044(6) Uiso 1 1 d D . .
C16 C 0.347(3) 0.6534(19) 0.5460(18) 0.109(14) Uiso 1 1 d D . .
C15A C 0.248(2) 0.5816(18) 0.6097(19) 0.041(11) Uiso 0.50 1 d PD B 1
C17A C 0.294(3) 0.735(2) 0.497(2) 0.068(16) Uiso 0.50 1 d PD B 1
C18A C 0.335(3) 0.774(2) 0.400(2) 0.048(12) Uiso 0.50 1 d PD B 1
C19A C 0.362(3) 0.887(2) 0.389(2) 0.057(14) Uiso 0.50 1 d PD B 1
C20A C 0.356(4) 0.920(3) 0.286(2) 0.056(14) Uiso 0.50 1 d PD B 1
C15B C 0.249(2) 0.552(2) 0.5735(17) 0.045(12) Uiso 0.50 1 d PD B 2
C17B C 0.347(3) 0.705(2) 0.453(2) 0.041(11) Uiso 0.50 1 d PD B 2
C18B C 0.408(3) 0.820(2) 0.452(2) 0.037(10) Uiso 0.50 1 d PD B 2
C19B C 0.421(3) 0.858(2) 0.351(2) 0.036(10) Uiso 0.50 1 d PD B 2
C20B C 0.288(3) 0.821(2) 0.277(2) 0.056(14) Uiso 0.50 1 d PD B 2

loop_
_atom_site_aniso_label
_atom_site_aniso_U_11
_atom_site_aniso_U_22
_atom_site_aniso_U_33
_atom_site_aniso_U_23
_atom_site_aniso_U_13
_atom_site_aniso_U_12
Rh1 0.0153(8) 0.0264(9) 0.0375(10) -0.0011(6) 0.0071(6) 0.0048(5)

loop_
_atom_type_symbol
_atom_type_description
_atom_type_scat_dispersion_real
_atom_type_scat_dispersion_imag
_atom_type_scat_source
C C 0.0033 0.0016 'International Tables Vol C Tables 4.2.6.8 and 6.1.1.4'
H H 0.0000 0.0000 'International Tables Vol C Tables 4.2.6.8 and 6.1.1.4'
O O 0.0106 0.0060 'International Tables Vol C Tables 4.2.6.8 and 6.1.1.4'
F F 0.0171 0.0103 'International Tables Vol C Tables 4.2.6.8 and 6.1.1.4'
Rh Rh -1.1178 0.9187 'International Tables Vol C Tables 4.2.6.8 and 6.1.1.4'

loop_
_geom_angle_atom_site_label_1
_geom_angle_atom_site_label_2
_geom_angle_atom_site_label_3
_geom_angle
_geom_angle_site_symmetry_1
_geom_angle_site_symmetry_3
_geom_angle_publ_flag
O1 Rh1 O4 91.5(5) . . ?
O1 Rh1 O3 89.8(5) . . ?
O4 Rh1 O3 175.9(6) . . ?
O1 Rh1 O2 177.0(6) . . ?
O4 Rh1 O2 88.5(6) . . ?
O3 Rh1 O2 89.9(5) . . ?
O1 Rh1 O5 88.9(6) . . ?
O4 Rh1 O5 90.1(6) . . ?
O3 Rh1 O5 93.8(6) . . ?
O2 Rh1 O5 94.1(6) . . ?
O1 Rh1 Rh1 88.0(4) . 2_667 ?
O4 Rh1 Rh1 88.6(4) . 2_667 ?
O3 Rh1 Rh1 87.5(4) . 2_667 ?
O2 Rh1 Rh1 89.0(4) . 2_667 ?
O5 Rh1 Rh1 176.7(4) . 2_667 ?
C1 O1 Rh1 117.4(12) . . ?
C1 O2 Rh1 114.6(12) 2_667 . ?
C11 O3 Rh1 118.0(14) 2_667 . ?
C11 O4 Rh1 116.2(13) . . ?
C21 O5 Rh1 118.4(16) . . ?
O2 C1 O1 131.0(17) 2_667 . ?
O2 C1 C2 114.6(16) 2_667 . ?
O1 C1 C2 114.4(16) . . ?
F1B C2 F2B 111(2) . . ?
F1B C2 F2A 137(2) . . ?
F2A C2 F1A 106(2) . . ?
F2B C2 C3A 131.0(19) . . ?
F2A C2 C3A 112.9(18) . . ?
F1A C2 C3A 106.1(19) . . ?
F1B C2 C3B 108.7(18) . . ?
F2B C2 C3B 104.8(19) . . ?
F1B C2 C1 110.0(18) . . ?
F2B C2 C1 109.8(17) . . ?
F2A C2 C1 108.2(17) . . ?
F1A C2 C1 105.7(16) . . ?
C3A C2 C1 117.1(17) . . ?
C3B C2 C1 112.4(16) . . ?
F3A C3A F4A 111(2) . . ?
F3A C3A C2 108(2) . . ?
F4A C3A C2 106(2) . . ?
F3A C3A C4A 109(2) . . ?
F4A C3A C4A 111(2) . . ?
C2 C3A C4A 112(2) . . ?
F5A C4A F6A 110(3) . . ?
F5A C4A C5A 108(2) . . ?
F6A C4A C5A 108(3) . . ?
F5A C4A C3A 109(3) . . ?
F6A C4A C3A 105(3) . . ?
C5A C4A C3A 116(2) . . ?
F8A C5A F7A 105(3) . . ?
F8A C5A C6A 110(2) . . ?
F7A C5A C6A 110(3) . . ?
F8A C5A C4A 108(2) . . ?
F7A C5A C4A 107(3) . . ?
C6A C5A C4A 116(2) . . ?
F10A C6A F9A 108(3) . . ?
F10A C6A C5A 108(2) . . ?
F9A C6A C5A 108(2) . . ?
F10A C6A C7A 110(3) . . ?
F9A C6A C7A 109(3) . . ?
C5A C6A C7A 114(2) . . ?
F11A C7A F12A 135(4) . . ?
F11A C7A C6A 104(2) . . ?
F12A C7A C6A 107(2) . . ?
F11A C7A C8A 108(3) . . ?
F12A C7A C8A 88(2) . . ?
C6A C7A C8A 114(3) . . ?
F13A C8A F14A 107(3) . . ?
F13A C8A C7A 108(2) . . ?
F14A C8A C7A 111(3) . . ?
F13A C8A C9A 107(3) . . ?
F14A C8A C9A 111(3) . . ?
C7A C8A C9A 111(2) . . ?
F16A C9A F15A 129(3) . . ?
F16A C9A C10A 101(3) . . ?
F15A C9A C10A 100(2) . . ?
F16A C9A C8A 105(2) . . ?
F15A C9A C8A 112(2) . . ?
C10A C9A C8A 110(3) . . ?
F18A C10A F19A 105.3(19) . . ?
F18A C10A F17A 105.2(19) . . ?
F19A C10A F17A 106.1(19) . . ?
F18A C10A C9A 115(3) . . ?
F19A C10A C9A 115(3) . . ?
F17A C10A C9A 110(3) . . ?
F4B C3B F3B 108(2) . . ?
F4B C3B C4B 105(2) . . ?
F3B C3B C4B 108(2) . . ?
F4B C3B C2 106.2(19) . . ?
F3B C3B C2 111(2) . . ?
C4B C3B C2 118(2) . . ?
F6B C4B F5B 108(3) . . ?
F6B C4B C5B 111(2) . . ?
F5B C4B C5B 111(3) . . ?
F6B C4B C3B 103(2) . . ?
F5B C4B C3B 107(2) . . ?
C5B C4B C3B 116(2) . . ?
F7B C5B F8B 108(3) . . ?
F7B C5B C4B 109(2) . . ?
F8B C5B C4B 110(2) . . ?
F7B C5B C6B 109(2) . . ?
F8B C5B C6B 106(2) . . ?
C4B C5B C6B 115(2) . . ?
F10B C6B F9B 106(3) . . ?
F10B C6B C5B 110(3) . . ?
F9B C6B C5B 108(2) . . ?
F10B C6B C7B 112(3) . . ?
F9B C6B C7B 106(2) . . ?
C5B C6B C7B 115(2) . . ?
F12B C7B F11B 134(4) . . ?
F12B C7B C8B 100(3) . . ?
F11B C7B C8B 111(3) . . ?
F12B C7B C6B 103(2) . . ?
F11B C7B C6B 97(2) . . ?
C8B C7B C6B 109(3) . . ?
F13B C8B F14B 103(3) . . ?
F13B C8B C9B 105(3) . . ?
F14B C8B C9B 103(3) . . ?
F13B C8B C7B 113(3) . . ?
F14B C8B C7B 117(3) . . ?
C9B C8B C7B 114(3) . . ?
F15B C9B F16B 118(3) . . ?
F15B C9B C10B 108(3) . . ?
F16B C9B C10B 99(2) . . ?
F15B C9B C8B 111(3) . . ?
F16B C9B C8B 99(3) . . ?
C10B C9B C8B 123(3) . . ?
F17B C10B F19B 108(3) . . ?
F17B C10B F18B 108(3) . . ?
F19B C10B F18B 106.8(19) . . ?
F17B C10B C9B 112(3) . . ?
F19B C10B C9B 113(3) . . ?
F18B C10B C9B 109(3) . . ?
O3 C11 O4 130(2) 2_667 . ?
O3 C11 C12 115.7(18) 2_667 . ?
O4 C11 C12 114.6(17) . . ?
F20 C12 F21 110.4(15) . . ?
F20 C12 C13 108.1(16) . . ?
F21 C12 C13 107.6(16) . . ?
F20 C12 C11 110.5(16) . . ?
F21 C12 C11 106.8(16) . . ?
C13 C12 C11 113.4(15) . . ?
F23 C13 F22 108.4(16) . . ?
F23 C13 C14 108.7(16) . . ?
F22 C13 C14 109.2(16) . . ?
F23 C13 C12 106.2(16) . . ?
F22 C13 C12 109.2(16) . . ?
C14 C13 C12 114.9(15) . . ?
F24A C14 F25A 116(2) . . ?
F25B C14 F25A 47.7(16) . . ?
F25B C14 F24B 97(2) . . ?
F24A C14 C13 113.7(19) . . ?
F25B C14 C13 115.6(18) . . ?
F25A C14 C13 104.3(17) . . ?
F24B C14 C13 105.8(18) . . ?
F25B C14 C15B 112.2(19) . . ?
F24B C14 C15B 109.1(19) . . ?
C13 C14 C15B 114.9(16) . . ?
F24A C14 C15A 107(2) . . ?
F25A C14 C15A 102.4(19) . . ?
C13 C14 C15A 113.2(16) . . ?
C15B C14 C15A 24.6(14) . . ?
F28 C16 F29A 104(3) . . ?
F28 C16 F29B 96(2) . . ?
F28 C16 C15B 109(2) . . ?
F29B C16 C15B 108(2) . . ?
F28 C16 C17B 102(2) . . ?
F29B C16 C17B 108(2) . . ?
C15B C16 C17B 130(2) . . ?
F28 C16 C15A 112(2) . . ?
F29A C16 C15A 93(3) . . ?
F28 C16 C17A 126(2) . . ?
F29A C16 C17A 90(3) . . ?
C15A C16 C17A 119(2) . . ?
F27 C15A F26A 96(2) . . ?
F27 C15A C16 114(2) . . ?
F26A C15A C16 97(2) . . ?
F27 C15A C14 114.8(19) . . ?
F26A C15A C14 113(2) . . ?
C16 C15A C14 118.0(19) . . ?
F31A C17A F30A 108(3) . . ?
F31A C17A C16 117(3) . . ?
F30A C17A C16 87(2) . . ?
F31A C17A C18A 107(2) . . ?
F30A C17A C18A 111(3) . . ?
C16 C17A C18A 123(3) . . ?
F32A C18A F33A 113(3) . . ?
F32A C18A C17A 107(3) . . ?
F33A C18A C17A 108(3) . . ?
F32A C18A C19A 106(3) . . ?
F33A C18A C19A 107(3) . . ?
C17A C18A C19A 115(3) . . ?
F34A C19A F35A 106(3) . . ?
F34A C19A C18A 107(3) . . ?
F35A C19A C18A 111(3) . . ?
F34A C19A C20A 111(3) . . ?
F35A C19A C20A 107(3) . . ?
C18A C19A C20A 114(3) . . ?
F38A C20A F37A 108(3) . . ?
F38A C20A F36A 107(3) . . ?
F37A C20A F36A 112(3) . . ?
F38A C20A C19A 109(3) . . ?
F37A C20A C19A 112(3) . . ?
F36A C20A C19A 110(3) . . ?
F26B C15B F27 109(2) . . ?
F26B C15B C16 95(2) . . ?
F27 C15B C16 112.2(19) . . ?
F26B C15B C14 106.2(19) . . ?
F27 C15B C14 113.3(18) . . ?
C16 C15B C14 119(2) . . ?
F31B C17B F30B 111(3) . . ?
F31B C17B C16 96(2) . . ?
F30B C17B C16 102(2) . . ?
F31B C17B C18B 112(2) . . ?
F30B C17B C18B 115(2) . . ?
C16 C17B C18B 119(2) . . ?
F33B C18B F32B 117(3) . . ?
F33B C18B C17B 110(2) . . ?
F32B C18B C17B 108(2) . . ?
F33B C18B C19B 105(3) . . ?
F32B C18B C19B 105(2) . . ?
C17B C18B C19B 112(2) . . ?
F35B C19B F34B 105(3) . . ?
F35B C19B C20B 107(3) . . ?
F34B C19B C20B 108(3) . . ?
F35B C19B C18B 110(3) . . ?
F34B C19B C18B 107(3) . . ?
C20B C19B C18B 119(3) . . ?
F38B C20B F36B 108(3) . . ?
F38B C20B F37B 107(3) . . ?
F36B C20B F37B 108(3) . . ?
F38B C20B C19B 110(3) . . ?
F36B C20B C19B 114(3) . . ?
F37B C20B C19B 110(3) . . ?

loop_
_geom_bond_atom_site_label_1
_geom_bond_atom_site_label_2
_geom_bond_distance
_geom_bond_site_symmetry_2
_geom_bond_publ_flag
Rh1 O1 2.025(13) . ?
Rh1 O4 2.035(14) . ?
Rh1 O3 2.044(13) . ?
Rh1 O2 2.066(14) . ?
Rh1 O5 2.206(16) . ?
Rh1 Rh1 2.404(3) 2_667 ?
O1 C1 1.27(2) . ?
O2 C1 1.25(2) 2_667 ?
O3 C11 1.22(2) 2_667 ?
O4 C11 1.28(3) . ?
O5 C21 1.49(4) . ?
O6 C22 1.41(3) . ?
F1A C2 1.39(3) . ?
F2A C2 1.37(3) . ?
F3A C3A 1.339(19) . ?
F4A C3A 1.343(19) . ?
F5A C4A 1.343(19) . ?
F6A C4A 1.349(19) . ?
F7A C5A 1.350(19) . ?
F8A C5A 1.348(19) . ?
F9A C6A 1.350(19) . ?
F10A C6A 1.346(19) . ?
F11A C7A 1.345(19) . ?
F12A C7A 1.369(19) . ?
F13A C8A 1.340(19) . ?
F14A C8A 1.360(19) . ?
F15A C9A 1.366(19) . ?
F16A C9A 1.352(19) . ?
F17A C10A 1.345(19) . ?
F18A C10A 1.339(19) . ?
F19A C10A 1.343(19) . ?
F1B C2 1.34(3) . ?
F2B C2 1.36(3) . ?
F3B C3B 1.359(19) . ?
F4B C3B 1.353(18) . ?
F5B C4B 1.361(19) . ?
F6B C4B 1.351(19) . ?
F7B C5B 1.347(19) . ?
F8B C5B 1.358(19) . ?
F9B C6B 1.350(19) . ?
F10B C6B 1.346(19) . ?
F11B C7B 1.390(19) . ?
F12B C7B 1.365(19) . ?
F13B C8B 1.35(2) . ?
F14B C8B 1.351(19) . ?
F15B C9B 1.342(19) . ?
F16B C9B 1.341(19) . ?
F17B C10B 1.30(4) . ?
F18B C10B 1.341(19) . ?
F19B C10B 1.331(19) . ?
C1 O2 1.25(2) 2_667 ?
C1 C2 1.57(3) . ?
C2 C3A 1.541(19) . ?
C2 C3B 1.564(18) . ?
C3A C4A 1.543(19) . ?
C4A C5A 1.537(19) . ?
C5A C6A 1.534(19) . ?
C6A C7A 1.535(19) . ?
C7A C8A 1.53(2) . ?
C8A C9A 1.54(2) . ?
C9A C10A 1.54(2) . ?
C3B C4B 1.55(2) . ?
C4B C5B 1.539(19) . ?
C5B C6B 1.544(19) . ?
C6B C7B 1.55(2) . ?
C7B C8B 1.54(2) . ?
C8B C9B 1.53(2) . ?
C9B C10B 1.53(2) . ?
F20 C12 1.327(16) . ?
F21 C12 1.346(16) . ?
F22 C13 1.335(16) . ?
F23 C13 1.332(16) . ?
F24A C14 1.297(18) . ?
F25A C14 1.359(18) . ?
F26A C15A 1.349(19) . ?
F27 C15A 1.320(18) . ?
F27 C15B 1.354(18) . ?
F28 C16 1.340(14) . ?
F29A C16 1.39(2) . ?
F30A C17A 1.35(2) . ?
F31A C17A 1.347(19) . ?
F32A C18A 1.344(19) . ?
F33A C18A 1.355(19) . ?
F34A C19A 1.349(19) . ?
F35A C19A 1.35(2) . ?
F36A C20A 1.349(19) . ?
F37A C20A 1.34(2) . ?
F38A C20A 1.34(2) . ?
F24B C14 1.387(18) . ?
F25B C14 1.358(18) . ?
F26B C15B 1.347(19) . ?
F29B C16 1.390(19) . ?
F30B C17B 1.337(19) . ?
F31B C17B 1.334(19) . ?
F32B C18B 1.354(19) . ?
F33B C18B 1.351(19) . ?
F34B C19B 1.344(19) . ?
F35B C19B 1.338(19) . ?
F36B C20B 1.343(19) . ?
F37B C20B 1.353(19) . ?
F38B C20B 1.344(19) . ?
C11 O3 1.22(2) 2_667 ?
C11 C12 1.56(3) . ?
C12 C13 1.54(3) . ?
C13 C14 1.52(3) . ?
C14 C15B 1.527(18) . ?
C14 C15A 1.535(18) . ?
C16 C15B 1.517(19) . ?
C16 C17B 1.518(19) . ?
C16 C15A 1.527(19) . ?
C16 C17A 1.531(19) . ?
C17A C18A 1.537(19) . ?
C18A C19A 1.54(2) . ?
C19A C20A 1.54(2) . ?
C17B C18B 1.529(19) . ?
C18B C19B 1.538(19) . ?
C19B C20B 1.534(19) . ?

loop_
_geom_hbond_atom_site_label_D
_geom_hbond_atom_site_label_H
_geom_hbond_atom_site_label_A
_geom_hbond_distance_DH
_geom_hbond_distance_HA
_geom_hbond_distance_DA
_geom_hbond_angle_DHA
_geom_hbond_site_symmetry_A
O5 H5 O6 1.00(2) 1.74(10) 2.67(2) 152(18) .
